data_7118854
loop_
_publ_author_name
'Tiwari, Dipak Kumar'
'Phanindrudu, Mandalaparthi'
'Aravilli, Vinod Kumar'
'Sridhar, B.'
'Likhar, Pravin R.'
'Tiwari, Dharmendra Kumar'

_publ_section_title
;
 Magnetically recoverable Cu(0)/Fe3O4 catalyzed highly regioselective
 synthesis of 2,3,4-trisubstituted pyrroles from unactivated terminal
 alkynes and isocyanides.
;
_journal_issue 25
_journal_name_full 'Chemical communications (Cambridge, England)'
_journal_page_first 4675
_journal_page_last 4678
_journal_paper_doi 10.1039/c6cc00459h
_journal_volume 52
_journal_year 2016
_chemical_formula_moiety 'C19 H17 N O4'
_chemical_formula_sum 'C19 H17 N O4'
_chemical_formula_weight 323.33
_space_group_crystal_system triclinic
_space_group_IT_number 2
_space_group_name_Hall '-P 1'
_space_group_name_H-M_alt 'P -1'
_symmetry_space_group_name_Hall '-P 1'
_symmetry_space_group_name_H-M 'P -1'
_atom_sites_solution_hydrogens mixed
_audit_creation_method SHELXL-2014/7
_audit_update_record
;
2015-12-15 deposited with the CCDC.
2016-03-08 downloaded from the CCDC.
;
_cell_angle_alpha 118.687(2)
_cell_angle_beta 110.073(2)
_cell_angle_gamma 93.964(2)
_cell_formula_units_Z 2
_cell_length_a 8.9379(13)
_cell_length_b 10.7203(16)
_cell_length_c 11.0337(16)
_cell_measurement_reflns_used 4114
_cell_measurement_temperature 294(2)
_cell_measurement_theta_max 27.73
_cell_measurement_theta_min 2.33
_cell_volume 835.3(2)
_computing_cell_refinement 'SAINT (Bruker, 2001)'
_computing_data_collection 'SMART (Bruker, 2001)'
_computing_data_reduction 'SAINT (Bruker, 2001)'
_computing_molecular_graphics 'SHELXL2014 (Sheldrick, 2015)'
_computing_publication_material 'SHELXL2014 (Sheldrick, 2015)'
_computing_structure_refinement 'SHELXL-2014/7 (Sheldrick, 2015)'
_computing_structure_solution 'SHELXL-2014/7 (Sheldrick, 2015)'
_diffrn_ambient_temperature 294(2)
_diffrn_measured_fraction_theta_full 0.990
_diffrn_measured_fraction_theta_max 0.926
_diffrn_measurement_device_type 'Bruker SMART APEX CCD area-detector'
_diffrn_measurement_method \w
_diffrn_radiation_type MoK\a
_diffrn_radiation_wavelength 0.71073
_diffrn_reflns_av_R_equivalents 0.0210
_diffrn_reflns_av_unetI/netI 0.0232
_diffrn_reflns_Laue_measured_fraction_full 0.990
_diffrn_reflns_Laue_measured_fraction_max 0.926
_diffrn_reflns_limit_h_max 11
_diffrn_reflns_limit_h_min -11
_diffrn_reflns_limit_k_max 13
_diffrn_reflns_limit_k_min -14
_diffrn_reflns_limit_l_max 14
_diffrn_reflns_limit_l_min -14
_diffrn_reflns_number 9679
_diffrn_reflns_point_group_measured_fraction_full 0.990
_diffrn_reflns_point_group_measured_fraction_max 0.926
_diffrn_reflns_theta_full 25.242
_diffrn_reflns_theta_max 28.471
_diffrn_reflns_theta_min 2.207
_exptl_absorpt_coefficient_mu 0.091
_exptl_absorpt_correction_T_max 0.98
_exptl_absorpt_correction_T_min 0.92
_exptl_absorpt_correction_type multi-scan
_exptl_absorpt_process_details 'SADABS; Bruker,2001'
_exptl_crystal_colour colorless
_exptl_crystal_density_diffrn 1.286
_exptl_crystal_description needle
_exptl_crystal_F_000 340
_exptl_crystal_size_max 0.150
_exptl_crystal_size_mid 0.070
_exptl_crystal_size_min 0.050
_refine_diff_density_max 0.275
_refine_diff_density_min -0.264
_refine_diff_density_rms 0.059
_refine_ls_extinction_method none
_refine_ls_goodness_of_fit_ref 1.122
_refine_ls_hydrogen_treatment mixed
_refine_ls_matrix_type full
_refine_ls_number_parameters 223
_refine_ls_number_reflns 3904
_refine_ls_number_restraints 0
_refine_ls_restrained_S_all 1.122
_refine_ls_R_factor_all 0.0669
_refine_ls_R_factor_gt 0.0580
_refine_ls_shift/su_max 0.000
_refine_ls_shift/su_mean 0.000
_refine_ls_structure_factor_coef Fsqd
_refine_ls_weighting_details 'w=1/[\s^2^(Fo^2^)+(0.1229P)^2^+0.2003P] where P=(Fo^2^+2Fc^2^)/3'
_refine_ls_weighting_scheme calc
_refine_ls_wR_factor_gt 0.2109
_refine_ls_wR_factor_ref 0.2191
_reflns_Friedel_coverage 0.000
_reflns_number_gt 3200
_reflns_number_total 3904
_reflns_threshold_expression 'I > 2\s(I)'
_cod_data_source_file c6cc00459h2.cif
_cod_data_source_block BA88m
_cod_depositor_comments 'Adding full bibliography for 7118854.cif.'
_cod_database_code 7118854
_shelx_shelxl_version_number 2014/7
_shelx_space_group_comment
;
The symmetry employed for this shelxl refinement is uniquely defined
by the following loop, which should always be used as a source of
symmetry information in preference to the above space-group names.
They are only intended as comments.
;
_shelx_estimated_absorpt_t_min 0.987
_shelx_estimated_absorpt_t_max 0.995

loop_
_space_group_symop_operation_xyz
'x, y, z'
'-x, -y, -z'

loop_
_atom_site_label
_atom_site_type_symbol
_atom_site_fract_x
_atom_site_fract_y
_atom_site_fract_z
_atom_site_U_iso_or_equiv
_atom_site_adp_type
_atom_site_occupancy
_atom_site_site_symmetry_order
_atom_site_calc_flag
_atom_site_refinement_flags_posn
_atom_site_refinement_flags_adp
C1 C 1.0470(2) 0.14837(18) 0.2358(2) 0.0392(4) Uani 1 1 d . .
C2 C 0.9889(2) 0.0896(2) 0.3045(2) 0.0413(4) Uani 1 1 d . .
C3 C 1.2632(2) 0.1722(2) 0.4359(2) 0.0461(4) Uani 1 1 d . .
H3 H 1.3701 0.1953 0.5083 0.055 Uiso 1 1 calc R U
C4 C 1.2223(2) 0.2003(2) 0.3202(2) 0.0432(4) Uani 1 1 d . .
C5 C 0.9494(2) 0.1550(2) 0.0985(2) 0.0414(4) Uani 1 1 d . .
H5A H 0.8447 0.0777 0.0376 0.050 Uiso 1 1 calc R U
H5B H 1.0104 0.1333 0.0364 0.050 Uiso 1 1 calc R U
C6 C 0.9130(2) 0.30152(19) 0.1340(2) 0.0390(4) Uani 1 1 d . .
C7 C 0.9422(3) 0.4112(2) 0.2783(2) 0.0484(5) Uani 1 1 d . .
H7 H 0.9874 0.3963 0.3581 0.058 Uiso 1 1 calc R U
C8 C 0.9057(3) 0.5463(3) 0.3099(3) 0.0619(6) Uani 1 1 d . .
H8 H 0.9263 0.6186 0.4094 0.074 Uiso 1 1 calc R U
C9 C 0.8410(4) 0.5715(3) 0.1960(3) 0.0653(6) Uani 1 1 d . .
H9 H 0.8174 0.6611 0.2178 0.078 Uiso 1 1 calc R U
C10 C 0.8088(3) 0.4624(2) 0.0439(2) 0.0523(5) Uani 1 1 d . .
C11 C 0.7437(3) 0.4871(3) -0.0768(3) 0.0676(7) Uani 1 1 d . .
H11 H 0.7197 0.5763 -0.0562 0.081 Uiso 1 1 calc R U
C12 C 0.7158(4) 0.3830(3) -0.2215(3) 0.0729(7) Uani 1 1 d . .
H12 H 0.6736 0.4014 -0.2991 0.088 Uiso 1 1 calc R U
C13 C 0.7501(4) 0.2482(3) -0.2546(3) 0.0662(6) Uani 1 1 d . .
H13 H 0.7301 0.1770 -0.3543 0.079 Uiso 1 1 calc R U
C14 C 0.8131(3) 0.2202(2) -0.1412(2) 0.0523(5) Uani 1 1 d . .
H14 H 0.8353 0.1298 -0.1650 0.063 Uiso 1 1 calc R U
C15 C 0.8449(2) 0.3261(2) 0.0112(2) 0.0420(4) Uani 1 1 d . .
C16 C 0.8265(3) 0.0145(2) 0.2745(2) 0.0489(5) Uani 1 1 d . .
C17 C 0.5392(3) -0.0830(5) 0.1180(4) 0.0955(11) Uani 1 1 d . .
H17A H 0.5429 -0.1805 0.0967 0.143 Uiso 1 1 calc R U
H17B H 0.4580 -0.0909 0.0290 0.143 Uiso 1 1 calc R U
H17C H 0.5097 -0.0337 0.2018 0.143 Uiso 1 1 calc R U
C18 C 1.3429(3) 0.2630(2) 0.2871(3) 0.0514(5) Uani 1 1 d . .
C19 C 1.6266(4) 0.3692(4) 0.3729(4) 0.0923(10) Uani 1 1 d . .
H19A H 1.6283 0.2949 0.2795 0.138 Uiso 1 1 calc R U
H19B H 1.7319 0.3997 0.4571 0.138 Uiso 1 1 calc R U
H19C H 1.6058 0.4531 0.3668 0.138 Uiso 1 1 calc R U
N1 N 1.1244(2) 0.10682(19) 0.42631(18) 0.0462(4) Uani 1 1 d . .
H1N H 1.122(3) 0.069(3) 0.489(3) 0.064(7) Uiso 1 1 d . .
O1 O 1.3114(2) 0.2703(2) 0.1764(2) 0.0811(6) Uani 1 1 d . .
O2 O 1.4973(2) 0.3089(2) 0.3959(2) 0.0759(5) Uani 1 1 d . .
O3 O 0.8076(2) -0.0338(2) 0.3496(2) 0.0727(5) Uani 1 1 d . .
O4 O 0.70155(19) 0.0017(2) 0.1581(2) 0.0671(5) Uani 1 1 d . .

loop_
_atom_site_aniso_label
_atom_site_aniso_U_11
_atom_site_aniso_U_22
_atom_site_aniso_U_33
_atom_site_aniso_U_23
_atom_site_aniso_U_13
_atom_site_aniso_U_12
C1 0.0481(10) 0.0370(8) 0.0377(8) 0.0243(7) 0.0170(7) 0.0148(7)
C2 0.0483(10) 0.0437(9) 0.0397(9) 0.0288(8) 0.0169(8) 0.0165(7)
C3 0.0459(10) 0.0494(10) 0.0431(9) 0.0292(8) 0.0127(8) 0.0138(8)
C4 0.0480(10) 0.0425(9) 0.0430(9) 0.0271(8) 0.0171(8) 0.0140(7)
C5 0.0505(10) 0.0432(9) 0.0364(8) 0.0272(7) 0.0157(7) 0.0153(7)
C6 0.0407(9) 0.0427(9) 0.0414(9) 0.0284(8) 0.0169(7) 0.0127(7)
C7 0.0627(12) 0.0511(11) 0.0421(9) 0.0313(9) 0.0231(9) 0.0223(9)
C8 0.0911(18) 0.0525(12) 0.0501(11) 0.0294(10) 0.0338(12) 0.0325(12)
C9 0.0919(18) 0.0510(12) 0.0660(14) 0.0382(11) 0.0347(13) 0.0361(12)
C10 0.0601(12) 0.0522(11) 0.0551(11) 0.0382(10) 0.0208(9) 0.0207(9)
C11 0.0840(17) 0.0670(14) 0.0696(15) 0.0529(13) 0.0255(13) 0.0313(12)
C12 0.0883(18) 0.0826(17) 0.0625(14) 0.0580(14) 0.0191(13) 0.0256(14)
C13 0.0841(17) 0.0702(14) 0.0444(11) 0.0371(11) 0.0187(11) 0.0199(12)
C14 0.0636(13) 0.0515(11) 0.0437(10) 0.0303(9) 0.0179(9) 0.0168(9)
C15 0.0427(9) 0.0459(10) 0.0443(9) 0.0312(8) 0.0154(7) 0.0123(7)
C16 0.0510(11) 0.0575(11) 0.0513(10) 0.0393(9) 0.0203(9) 0.0173(9)
C17 0.0466(14) 0.147(3) 0.111(2) 0.099(2) 0.0128(14) 0.0052(15)
C18 0.0528(11) 0.0501(11) 0.0585(12) 0.0344(10) 0.0236(9) 0.0144(8)
C19 0.0606(16) 0.107(2) 0.094(2) 0.0475(19) 0.0331(15) -0.0035(15)
N1 0.0520(9) 0.0532(9) 0.0428(8) 0.0347(8) 0.0165(7) 0.0167(7)
O1 0.0709(11) 0.1167(16) 0.0922(13) 0.0839(13) 0.0329(10) 0.0189(10)
O2 0.0500(9) 0.1010(14) 0.0678(11) 0.0471(10) 0.0175(8) 0.0002(9)
O3 0.0594(10) 0.1075(14) 0.0794(11) 0.0760(11) 0.0225(8) 0.0133(9)
O4 0.0462(8) 0.0980(13) 0.0732(10) 0.0663(10) 0.0139(7) 0.0107(8)

loop_
_atom_type_symbol
_atom_type_description
_atom_type_scat_dispersion_real
_atom_type_scat_dispersion_imag
_atom_type_scat_source
C C 0.0033 0.0016 'International Tables Vol C Tables 4.2.6.8 and 6.1.1.4'
H H 0.0000 0.0000 'International Tables Vol C Tables 4.2.6.8 and 6.1.1.4'
N N 0.0061 0.0033 'International Tables Vol C Tables 4.2.6.8 and 6.1.1.4'
O O 0.0106 0.0060 'International Tables Vol C Tables 4.2.6.8 and 6.1.1.4'

loop_
_geom_angle_atom_site_label_1
_geom_angle_atom_site_label_2
_geom_angle_atom_site_label_3
_geom_angle
C2 C1 C4 105.71(15)
C2 C1 C5 128.63(17)
C4 C1 C5 125.65(16)
N1 C2 C1 108.10(17)
N1 C2 C16 116.84(16)
C1 C2 C16 135.03(17)
N1 C3 C4 108.56(16)
N1 C3 H3 125.7
C4 C3 H3 125.7
C3 C4 C1 107.84(17)
C3 C4 C18 124.80(18)
C1 C4 C18 127.22(17)
C1 C5 C6 115.33(15)
C1 C5 H5A 108.4
C6 C5 H5A 108.4
C1 C5 H5B 108.4
C6 C5 H5B 108.4
H5A C5 H5B 107.5
C7 C6 C15 118.74(16)
C7 C6 C5 122.31(16)
C15 C6 C5 118.95(16)
C6 C7 C8 121.93(18)
C6 C7 H7 119.0
C8 C7 H7 119.0
C9 C8 C7 120.3(2)
C9 C8 H8 119.9
C7 C8 H8 119.9
C8 C9 C10 120.47(19)
C8 C9 H9 119.8
C10 C9 H9 119.8
C9 C10 C15 119.57(18)
C9 C10 C11 121.5(2)
C15 C10 C11 118.9(2)
C12 C11 C10 121.1(2)
C12 C11 H11 119.4
C10 C11 H11 119.4
C11 C12 C13 120.2(2)
C11 C12 H12 119.9
C13 C12 H12 119.9
C14 C13 C12 120.4(2)
C14 C13 H13 119.8
C12 C13 H13 119.8
C13 C14 C15 121.1(2)
C13 C14 H14 119.4
C15 C14 H14 119.4
C14 C15 C10 118.23(17)
C14 C15 C6 122.78(17)
C10 C15 C6 118.99(17)
O3 C16 O4 122.7(2)
O3 C16 C2 122.77(18)
O4 C16 C2 114.56(17)
O4 C17 H17A 109.5
O4 C17 H17B 109.5
H17A C17 H17B 109.5
O4 C17 H17C 109.5
H17A C17 H17C 109.5
H17B C17 H17C 109.5
O1 C18 O2 123.1(2)
O1 C18 C4 125.7(2)
O2 C18 C4 111.19(18)
O2 C19 H19A 109.5
O2 C19 H19B 109.5
H19A C19 H19B 109.5
O2 C19 H19C 109.5
H19A C19 H19C 109.5
H19B C19 H19C 109.5
C3 N1 C2 109.79(15)
C3 N1 H1N 123.8(16)
C2 N1 H1N 126.1(16)
C18 O2 C19 115.9(2)
C16 O4 C17 115.72(18)

loop_
_geom_bond_atom_site_label_1
_geom_bond_atom_site_label_2
_geom_bond_distance
C1 C2 1.388(2)
C1 C4 1.419(3)
C1 C5 1.505(2)
C2 N1 1.385(2)
C2 C16 1.454(3)
C3 N1 1.327(3)
C3 C4 1.386(3)
C3 H3 0.9300
C4 C18 1.466(3)
C5 C6 1.514(2)
C5 H5A 0.9700
C5 H5B 0.9700
C6 C7 1.364(3)
C6 C15 1.440(2)
C7 C8 1.409(3)
C7 H7 0.9300
C8 C9 1.355(3)
C8 H8 0.9300
C9 C10 1.416(3)
C9 H9 0.9300
C10 C15 1.417(3)
C10 C11 1.418(3)
C11 C12 1.355(4)
C11 H11 0.9300
C12 C13 1.395(4)
C12 H12 0.9300
C13 C14 1.369(3)
C13 H13 0.9300
C14 C15 1.411(3)
C14 H14 0.9300
C16 O3 1.217(2)
C16 O4 1.319(2)
C17 O4 1.455(3)
C17 H17A 0.9600
C17 H17B 0.9600
C17 H17C 0.9600
C18 O1 1.198(3)
C18 O2 1.338(3)
C19 O2 1.439(3)
C19 H19A 0.9600
C19 H19B 0.9600
C19 H19C 0.9600
N1 H1N 0.96(3)

loop_
_geom_hbond_atom_site_label_D
_geom_hbond_atom_site_label_H
_geom_hbond_atom_site_label_A
_geom_hbond_distance_DH
_geom_hbond_distance_HA
_geom_hbond_distance_DA
_geom_hbond_angle_DHA
_geom_hbond_site_symmetry_A
N1 H1N O3 0.96(3) 1.90(3) 2.826(2) 161(2) 2_756
N1 H1N O3 0.96(3) 1.90(3) 2.826(2) 161(2) 2_756
N1 H1N O3 0.96(3) 1.90(3) 2.826(2) 161(2) 2_756

loop_
_geom_torsion_atom_site_label_1
_geom_torsion_atom_site_label_2
_geom_torsion_atom_site_label_3
_geom_torsion_atom_site_label_4
_geom_torsion
C4 C1 C2 N1 0.5(2)
C5 C1 C2 N1 179.26(16)
C4 C1 C2 C16 -177.4(2)
C5 C1 C2 C16 1.4(4)
N1 C3 C4 C1 0.1(2)
N1 C3 C4 C18 -175.87(18)
C2 C1 C4 C3 -0.3(2)
C5 C1 C4 C3 -179.19(17)
C2 C1 C4 C18 175.50(19)
C5 C1 C4 C18 -3.3(3)
C2 C1 C5 C6 98.5(2)
C4 C1 C5 C6 -82.9(2)
C1 C5 C6 C7 -10.3(3)
C1 C5 C6 C15 169.86(16)
C15 C6 C7 C8 0.8(3)
C5 C6 C7 C8 -179.1(2)
C6 C7 C8 C9 -0.5(4)
C7 C8 C9 C10 0.1(4)
C8 C9 C10 C15 -0.1(4)
C8 C9 C10 C11 -178.9(3)
C9 C10 C11 C12 178.9(3)
C15 C10 C11 C12 0.1(4)
C10 C11 C12 C13 0.4(4)
C11 C12 C13 C14 -0.4(5)
C12 C13 C14 C15 0.0(4)
C13 C14 C15 C10 0.5(3)
C13 C14 C15 C6 -179.2(2)
C9 C10 C15 C14 -179.3(2)
C11 C10 C15 C14 -0.5(3)
C9 C10 C15 C6 0.4(3)
C11 C10 C15 C6 179.2(2)
C7 C6 C15 C14 178.97(19)
C5 C6 C15 C14 -1.2(3)
C7 C6 C15 C10 -0.7(3)
C5 C6 C15 C10 179.15(17)
N1 C2 C16 O3 -1.1(3)
C1 C2 C16 O3 176.6(2)
N1 C2 C16 O4 179.61(18)
C1 C2 C16 O4 -2.7(3)
C3 C4 C18 O1 169.7(2)
C1 C4 C18 O1 -5.5(4)
C3 C4 C18 O2 -8.6(3)
C1 C4 C18 O2 176.17(18)
C4 C3 N1 C2 0.2(2)
C1 C2 N1 C3 -0.4(2)
C16 C2 N1 C3 177.89(17)
O1 C18 O2 C19 0.1(4)
C4 C18 O2 C19 178.5(2)
O3 C16 O4 C17 -3.9(4)
C2 C16 O4 C17 175.4(2)
